data_1568218
loop_
_publ_author_name
'Shukla, Rahul K.'
'Nair, Akshay M.'
'Volla, Chandra M. R.'

_publ_section_title
;
 Pd(ii)-catalyzed &#x3b2;- and &#x3b3;-C-(sp<sup>3</sup>)-H dienylation
 with allenyl acetates.
;
_journal_issue 4
_journal_name_full 'Chemical science'
_journal_page_first 955
_journal_page_last 962
_journal_paper_doi 10.1039/d2sc05188e
_journal_volume 14
_journal_year 2023
_chemical_formula_moiety 'C19 H17 N3 O Pd, H2 O'
_chemical_formula_sum 'C19 H19 N3 O2 Pd'
_chemical_formula_weight 427.77
_space_group_crystal_system monoclinic
_space_group_IT_number 14
_space_group_name_Hall '-P 2ybc'
_space_group_name_H-M_alt 'P 1 21/c 1'
_atom_sites_solution_hydrogens mixed
_atom_sites_solution_primary dual
_audit_creation_date 2020-12-28
_audit_creation_method
;
Olex2 1.3-ac4
(compiled 2019.04.23 svn.r3594 for Rigaku Oxford Diffraction, GUI svn.r5739)
;
_audit_update_record
;
2021-07-12 deposited with the CCDC.	2022-12-20 downloaded from the CCDC.
;
_cell_angle_alpha 90
_cell_angle_beta 103.052(6)
_cell_angle_gamma 90
_cell_formula_units_Z 4
_cell_length_a 7.9750(6)
_cell_length_b 16.4265(10)
_cell_length_c 13.4165(7)
_cell_measurement_reflns_used 3035
_cell_measurement_temperature 150
_cell_measurement_theta_max 71.8440
_cell_measurement_theta_min 4.2980
_cell_volume 1712.17(19)
_computing_cell_refinement 'CrysAlisPro 1.171.39.46 (Rigaku OD, 2018)'
_computing_data_collection 'CrysAlisPro 1.171.39.46 (Rigaku OD, 2018)'
_computing_data_reduction 'CrysAlisPro 1.171.39.46 (Rigaku OD, 2018)'
_computing_molecular_graphics 'Olex2 (Dolomanov et al., 2009)'
_computing_publication_material 'Olex2 (Dolomanov et al., 2009)'
_computing_structure_refinement 'ShelXL (Sheldrick, 2015)'
_computing_structure_solution 'ShelXT (Sheldrick, 2015)'
_diffrn_ambient_temperature 150
_diffrn_detector 'CCD plate'
_diffrn_measured_fraction_theta_full 0.997
_diffrn_measured_fraction_theta_max 0.980
_diffrn_measurement_details
;
List of Runs (angles in degrees, time in seconds):

  # Type    Start    End  Width  t~exp~   \w     \q     \k     \f   Frames
#--------------------------------------------------------------------------
  1  \w   -173.00 -11.00   1.00    4.00    -- -101.00   0.00-108.00  162
  2  \w   -122.00  58.00   1.00    4.00    --  -32.00   0.00  36.00  180
  3  \w   -135.00 -11.00   1.00    4.00    -- -101.00  72.00  36.00  124
  4  \w   -135.00 -15.00   1.00    4.00    -- -101.00  72.00-108.00  120
  5  \w   -108.00 -14.00   1.00    4.00    -- -101.00  72.00 108.00   94
  6  \w   -183.00-111.00   1.00    4.00    -- -101.00 -72.00-108.00   72
  7  \w   -135.00 -13.00   1.00    4.00    -- -101.00  72.00 -36.00  122
  8  \w   -108.00 -14.00   1.00    4.00    -- -101.00  72.00-180.00   94
  9  \w    -50.00  49.00   1.00    4.00    --  -32.00  72.00-180.00   99
 10  \w    -52.00 -16.00   1.00    4.00    --  -32.00  72.00  36.00   36
 11  \w    -30.00   0.00   1.00    4.00    --  -32.00 -72.00-108.00   30
 12  \w   -191.00 -78.00   1.00    4.00    -- -101.00 -72.00 108.00  113
 13  \w   -189.00-127.00   1.00    4.00    -- -101.00 -72.00  36.00   62
 14  \w   -178.00-125.00   1.00    4.00    -- -101.00 -72.00-180.00   53
 15  \w   -191.00-183.00   1.00    4.00    -- -101.00   0.00-180.00    8
;
_diffrn_measurement_device 'abstract diffractometer'
_diffrn_measurement_device_type 'dtrek-CrysAlisPro-abstract goniometer imported rigaku-d*trek images'
_diffrn_measurement_method '\w scans'
_diffrn_orient_matrix_type 'CrysAlisPro convention (1999,Acta A55,543-557)'
_diffrn_orient_matrix_UB_11 -0.1279776000
_diffrn_orient_matrix_UB_12 0.0591585000
_diffrn_orient_matrix_UB_13 -0.0664206000
_diffrn_orient_matrix_UB_21 -0.1513745000
_diffrn_orient_matrix_UB_22 -0.0497428000
_diffrn_orient_matrix_UB_23 0.0219420000
_diffrn_orient_matrix_UB_31 0.0009268000
_diffrn_orient_matrix_UB_32 0.0531596000
_diffrn_orient_matrix_UB_33 0.0948735000
_diffrn_radiation_monochromator graphite
_diffrn_radiation_probe x-ray
_diffrn_radiation_type 'Cu K\a'
_diffrn_radiation_wavelength 1.54184
_diffrn_reflns_av_R_equivalents 0.1447
_diffrn_reflns_av_unetI/netI 0.0981
_diffrn_reflns_Laue_measured_fraction_full 0.997
_diffrn_reflns_Laue_measured_fraction_max 0.980
_diffrn_reflns_limit_h_max 9
_diffrn_reflns_limit_h_min -9
_diffrn_reflns_limit_k_max 20
_diffrn_reflns_limit_k_min -18
_diffrn_reflns_limit_l_max 16
_diffrn_reflns_limit_l_min -16
_diffrn_reflns_number 16074
_diffrn_reflns_point_group_measured_fraction_full 0.997
_diffrn_reflns_point_group_measured_fraction_max 0.980
_diffrn_reflns_theta_full 67.684
_diffrn_reflns_theta_max 72.730
_diffrn_reflns_theta_min 4.323
_diffrn_source 'fine-focus sealed X-ray tube'
_diffrn_source_type 'Enhance (Cu) X-ray Source'
_exptl_absorpt_coefficient_mu 8.889
_exptl_absorpt_correction_T_max 1.00000
_exptl_absorpt_correction_T_min 0.53060
_exptl_absorpt_correction_type multi-scan
_exptl_absorpt_process_details
;
CrysAlisPro 1.171.39.46 (Rigaku Oxford Diffraction, 2018)
Empirical absorption correction using spherical harmonics,
 implemented in SCALE3 ABSPACK scaling algorithm.
;
_exptl_crystal_colour yellow
_exptl_crystal_colour_primary yellow
_exptl_crystal_density_diffrn 1.659
_exptl_crystal_description plate
_exptl_crystal_F_000 864
_exptl_crystal_size_max 0.12
_exptl_crystal_size_mid 0.102
_exptl_crystal_size_min 0.04
_refine_diff_density_max 1.912
_refine_diff_density_min -1.024
_refine_diff_density_rms 0.197
_refine_ls_extinction_method none
_refine_ls_goodness_of_fit_ref 1.083
_refine_ls_hydrogen_treatment constr
_refine_ls_matrix_type full
_refine_ls_number_parameters 229
_refine_ls_number_reflns 3346
_refine_ls_number_restraints 0
_refine_ls_restrained_S_all 1.083
_refine_ls_R_factor_all 0.1102
_refine_ls_R_factor_gt 0.0787
_refine_ls_shift/su_max 0.000
_refine_ls_shift/su_mean 0.000
_refine_ls_structure_factor_coef Fsqd
_refine_ls_weighting_details 'w=1/[\s^2^(Fo^2^)+(0.1133P)^2^+3.8333P] where P=(Fo^2^+2Fc^2^)/3'
_refine_ls_weighting_scheme calc
_refine_ls_wR_factor_gt 0.1951
_refine_ls_wR_factor_ref 0.2328
_reflns_Friedel_coverage 0.000
_reflns_number_gt 2325
_reflns_number_total 3346
_reflns_threshold_expression 'I > 2\s(I)'
_cod_data_source_file d2sc05188e2.cif
_cod_data_source_block cmrv-rs-4-py-1_cu
_cod_depositor_comments 'Adding full bibliography for 1568218--1568220.cif.'
_cod_original_cell_volume 1712.16(19)
_cod_database_code 1568218
_shelx_shelxl_version_number 2014/7
_shelx_space_group_comment
;
The symmetry employed for this shelxl refinement is uniquely defined
by the following loop, which should always be used as a source of
symmetry information in preference to the above space-group names.
They are only intended as comments.
;
_shelx_estimated_absorpt_t_max 0.718
_shelx_estimated_absorpt_t_min 0.415
_reflns_odcompleteness_completeness 98.00
_reflns_odcompleteness_iscentric 1
_reflns_odcompleteness_theta 72.58
_olex2_refinement_description
;
1. Fixed Uiso
 At 1.2 times of:
  All C(H) groups, All C(H,H) groups
 At 1.5 times of:
  All O(H,H) groups
2.a Free rotating group:
 O004(H00Q,H00R)
2.b Ternary CH refined with riding coordinates:
 C00A(H00A), C00C(H00C)
2.c Secondary CH2 refined with riding coordinates:
 C00I(H00B,H00I), C00J(H00J,H00K)
2.d Aromatic/amide H refined with riding coordinates:
 C007(H007), C00D(H00D), C00E(H00E), C00F(H00F), C00G(H00G), C00H(H00H),
 C00K(H00L), C00L(H00M), C00M(H00N), C00N(H00O), C00O(H00P)
;
_olex2_submission_special_instructions 'No special instructions were received'
_oxdiff_exptl_absorpt_empirical_details
;
Empirical correction (ABSPACK) includes:
- Absorption correction using spherical harmonics
- Frame scaling
- Detector area scaling
;
_oxdiff_exptl_absorpt_empirical_full_max 1.980
_oxdiff_exptl_absorpt_empirical_full_min 0.547

loop_
_space_group_symop_operation_xyz
'x, y, z'
'-x, y+1/2, -z+1/2'
'-x, -y, -z'
'x, -y-1/2, z-1/2'

loop_
_atom_site_label
_atom_site_type_symbol
_atom_site_fract_x
_atom_site_fract_y
_atom_site_fract_z
_atom_site_U_iso_or_equiv
_atom_site_adp_type
_atom_site_occupancy
_atom_site_site_symmetry_order
_atom_site_calc_flag
_atom_site_refinement_flags_posn
_atom_site_refinement_flags_adp
_atom_site_refinement_flags_occupancy
_atom_site_disorder_assembly
_atom_site_disorder_group
Pd00 Pd 0.66853(9) 0.40048(4) 0.60825(5) 0.0424(3) Uani 1 1 d . . . . .
O002 O 0.7808(10) 0.5207(4) 0.8812(5) 0.0544(17) Uani 1 1 d . . . . .
N003 N 0.4451(10) 0.3365(4) 0.6236(5) 0.0403(16) Uani 1 1 d . . . . .
O004 O 0.9092(12) 0.3936(4) 1.0319(7) 0.068(2) Uani 1 1 d . . . . .
H00Q H 1.0094 0.4110 1.0592 0.102 Uiso 1 1 d G . . . .
H00R H 0.8605 0.4334 0.9962 0.102 Uiso 1 1 d G . . . .
N005 N 0.6525(10) 0.4408(5) 0.7456(6) 0.0435(17) Uani 1 1 d . . . . .
N006 N 0.6907(11) 0.3617(5) 0.4655(6) 0.0457(18) Uani 1 1 d . . . . .
C007 C 0.1993(13) 0.2506(6) 0.5799(7) 0.049(2) Uani 1 1 d . . . . .
H007 H 0.1330 0.2129 0.5334 0.059 Uiso 1 1 calc R . . . .
C008 C 0.4021(12) 0.3560(6) 0.7142(7) 0.043(2) Uani 1 1 d . . . . .
C009 C 0.5124(12) 0.4106(6) 0.7816(7) 0.043(2) Uani 1 1 d . . . . .
C00A C 0.8840(13) 0.4711(6) 0.6293(7) 0.048(2) Uani 1 1 d . . . . .
H00A H 0.9908 0.4402 0.6265 0.058 Uiso 1 1 calc R . . . .
C00B C 0.2499(12) 0.3243(6) 0.7406(7) 0.045(2) Uani 1 1 d . . . . .
C00C C 0.8958(14) 0.5182(6) 0.7297(7) 0.050(2) Uani 1 1 d . . . . .
H00C H 1.0169 0.5213 0.7709 0.060 Uiso 1 1 calc R . . . .
C00D C 0.3438(13) 0.2851(6) 0.5597(7) 0.049(2) Uani 1 1 d . . . . .
H00D H 0.3739 0.2719 0.4971 0.059 Uiso 1 1 calc R . . . .
C00E C 0.1518(14) 0.2712(7) 0.6683(8) 0.056(3) Uani 1 1 d . . . . .
H00E H 0.0489 0.2488 0.6813 0.067 Uiso 1 1 calc R . . . .
C00F C 0.4655(14) 0.4316(6) 0.8729(7) 0.049(2) Uani 1 1 d . . . . .
H00F H 0.5363 0.4674 0.9200 0.059 Uiso 1 1 calc R . . . .
C00G C 0.6421(14) 0.4097(6) 0.3832(7) 0.049(2) Uani 1 1 d . . . . .
H00G H 0.6001 0.4627 0.3920 0.059 Uiso 1 1 calc R . . . .
C00H C 0.3123(14) 0.3996(6) 0.8953(8) 0.053(3) Uani 1 1 d . . . . .
H00H H 0.2820 0.4147 0.9573 0.064 Uiso 1 1 calc R . . . .
C00I C 0.8643(16) 0.5509(7) 0.5696(8) 0.059(3) Uani 1 1 d . . . . .
H00B H 0.7608 0.5529 0.5127 0.071 Uiso 1 1 calc R . . . .
H00I H 0.9685 0.5668 0.5458 0.071 Uiso 1 1 calc R . . . .
C00J C 0.843(2) 0.5965(6) 0.6663(9) 0.066(3) Uani 1 1 d . . . . .
H00J H 0.7238 0.6143 0.6639 0.079 Uiso 1 1 calc R . . . .
H00K H 0.9252 0.6422 0.6860 0.079 Uiso 1 1 calc R . . . .
C00K C 0.2107(14) 0.3490(6) 0.8314(7) 0.051(2) Uani 1 1 d . . . . .
H00L H 0.1088 0.3293 0.8485 0.061 Uiso 1 1 calc R . . . .
C00L C 0.7020(14) 0.3067(6) 0.2717(8) 0.056(3) Uani 1 1 d . . . . .
H00M H 0.7008 0.2874 0.2048 0.068 Uiso 1 1 calc R . . . .
C00M C 0.7455(13) 0.2861(6) 0.4515(7) 0.048(2) Uani 1 1 d . . . . .
H00N H 0.7789 0.2514 0.5092 0.058 Uiso 1 1 calc R . . . .
C00N C 0.6509(16) 0.3852(7) 0.2867(8) 0.060(3) Uani 1 1 d . . . . .
H00O H 0.6220 0.4219 0.2307 0.071 Uiso 1 1 calc R . . . .
C00O C 0.7553(13) 0.2566(6) 0.3561(7) 0.047(2) Uani 1 1 d . . . . .
H00P H 0.7976 0.2034 0.3488 0.056 Uiso 1 1 calc R . . . .
C00P C 0.7721(12) 0.4929(6) 0.7945(7) 0.044(2) Uani 1 1 d . . . . .

loop_
_atom_site_aniso_label
_atom_site_aniso_U_11
_atom_site_aniso_U_22
_atom_site_aniso_U_33
_atom_site_aniso_U_23
_atom_site_aniso_U_13
_atom_site_aniso_U_12
Pd00 0.0561(5) 0.0430(4) 0.0304(4) -0.0017(3) 0.0147(3) -0.0029(3)
O002 0.072(4) 0.060(4) 0.033(3) -0.013(3) 0.016(3) -0.008(3)
N003 0.049(4) 0.037(4) 0.035(4) 0.001(3) 0.011(3) -0.005(3)
O004 0.071(5) 0.052(4) 0.072(5) -0.003(4) -0.003(4) -0.004(4)
N005 0.056(5) 0.040(4) 0.036(4) 0.004(3) 0.013(3) 0.000(3)
N006 0.061(5) 0.045(4) 0.032(4) -0.006(3) 0.011(3) 0.000(4)
C007 0.056(6) 0.050(6) 0.038(5) -0.008(4) 0.006(4) -0.002(4)
C008 0.056(5) 0.041(5) 0.034(5) 0.004(4) 0.014(4) 0.003(4)
C009 0.045(5) 0.047(5) 0.037(5) 0.006(4) 0.012(4) -0.002(4)
C00A 0.052(5) 0.048(5) 0.048(5) 0.001(4) 0.018(4) -0.007(4)
C00B 0.048(5) 0.042(5) 0.045(5) 0.002(4) 0.009(4) 0.005(4)
C00C 0.060(6) 0.056(6) 0.034(5) -0.004(4) 0.009(4) -0.005(5)
C00D 0.066(6) 0.045(5) 0.038(5) 0.000(4) 0.019(4) -0.006(4)
C00E 0.059(6) 0.068(7) 0.041(5) 0.006(5) 0.011(5) -0.011(5)
C00F 0.074(7) 0.043(5) 0.032(5) -0.003(4) 0.017(4) -0.001(5)
C00G 0.063(6) 0.048(5) 0.034(5) -0.001(4) 0.005(4) 0.005(4)
C00H 0.070(7) 0.053(6) 0.044(6) 0.002(5) 0.030(5) 0.007(5)
C00I 0.082(8) 0.058(6) 0.040(5) 0.002(5) 0.020(5) -0.011(5)
C00J 0.105(10) 0.047(6) 0.057(7) 0.002(5) 0.041(7) -0.009(6)
C00K 0.060(6) 0.053(6) 0.046(5) 0.002(5) 0.027(5) -0.003(5)
C00L 0.076(7) 0.055(6) 0.047(6) -0.014(5) 0.031(5) -0.007(5)
C00M 0.059(6) 0.042(5) 0.047(5) -0.003(4) 0.018(4) 0.000(4)
C00N 0.076(8) 0.064(7) 0.038(5) 0.010(5) 0.012(5) 0.012(5)
C00O 0.058(6) 0.041(5) 0.044(5) -0.009(4) 0.016(4) -0.006(4)
C00P 0.047(5) 0.048(5) 0.034(4) -0.006(4) 0.003(4) 0.000(4)

loop_
_atom_type_symbol
_atom_type_description
_atom_type_scat_dispersion_real
_atom_type_scat_dispersion_imag
_atom_type_scat_source
C C 0.0181 0.0091 'International Tables Vol C Tables 4.2.6.8 and 6.1.1.4'
H H 0.0000 0.0000 'International Tables Vol C Tables 4.2.6.8 and 6.1.1.4'
N N 0.0311 0.0180 'International Tables Vol C Tables 4.2.6.8 and 6.1.1.4'
O O 0.0492 0.0322 'International Tables Vol C Tables 4.2.6.8 and 6.1.1.4'
Pd Pd 0.1215 3.9337 'International Tables Vol C Tables 4.2.6.8 and 6.1.1.4'

loop_
_geom_angle_atom_site_label_1
_geom_angle_atom_site_label_2
_geom_angle_atom_site_label_3
_geom_angle
_geom_angle_site_symmetry_1
_geom_angle_site_symmetry_3
_geom_angle_publ_flag
N005 Pd00 N003 81.0(3) . . ?
N005 Pd00 N006 178.2(3) . . ?
N005 Pd00 C00A 84.9(4) . . ?
N006 Pd00 N003 100.8(3) . . ?
C00A Pd00 N003 165.9(3) . . ?
C00A Pd00 N006 93.3(4) . . ?
C008 N003 Pd00 110.7(6) . . ?
C00D N003 Pd00 130.6(6) . . ?
C00D N003 C008 118.6(8) . . ?
H00Q O004 H00R 104.5 . . ?
C009 N005 Pd00 115.1(6) . . ?
C00P N005 Pd00 118.7(6) . . ?
C00P N005 C009 126.2(8) . . ?
C00G N006 Pd00 120.9(7) . . ?
C00G N006 C00M 118.1(8) . . ?
C00M N006 Pd00 120.9(6) . . ?
C00D C007 H007 120.6 . . ?
C00D C007 C00E 118.7(9) . . ?
C00E C007 H007 120.6 . . ?
N003 C008 C009 117.8(8) . . ?
N003 C008 C00B 121.8(8) . . ?
C009 C008 C00B 120.4(8) . . ?
N005 C009 C008 115.4(8) . . ?
C00F C009 N005 127.2(9) . . ?
C00F C009 C008 117.4(9) . . ?
Pd00 C00A H00A 113.8 . . ?
C00C C00A Pd00 106.9(6) . . ?
C00C C00A H00A 113.8 . . ?
C00I C00A Pd00 115.6(7) . . ?
C00I C00A H00A 113.8 . . ?
C00I C00A C00C 90.4(7) . . ?
C00E C00B C008 115.2(9) . . ?
C00K C00B C008 118.8(9) . . ?
C00K C00B C00E 126.0(9) . . ?
C00A C00C H00C 111.7 . . ?
C00A C00C C00J 89.0(7) . . ?
C00J C00C H00C 111.7 . . ?
C00P C00C C00A 116.5(8) . . ?
C00P C00C H00C 111.7 . . ?
C00P C00C C00J 114.4(9) . . ?
N003 C00D C007 123.4(9) . . ?
N003 C00D H00D 118.3 . . ?
C007 C00D H00D 118.3 . . ?
C007 C00E C00B 122.2(10) . . ?
C007 C00E H00E 118.9 . . ?
C00B C00E H00E 118.9 . . ?
C009 C00F H00F 119.8 . . ?
C009 C00F C00H 120.3(9) . . ?
C00H C00F H00F 119.8 . . ?
N006 C00G H00G 118.7 . . ?
N006 C00G C00N 122.5(9) . . ?
C00N C00G H00G 118.7 . . ?
C00F C00H H00H 119.3 . . ?
C00K C00H C00F 121.5(9) . . ?
C00K C00H H00H 119.3 . . ?
C00A C00I H00B 113.7 . . ?
C00A C00I H00I 113.7 . . ?
C00A C00I C00J 89.6(8) . . ?
H00B C00I H00I 111.0 . . ?
C00J C00I H00B 113.7 . . ?
C00J C00I H00I 113.7 . . ?
C00C C00J H00J 113.7 . . ?
C00C C00J H00K 113.7 . . ?
C00I C00J C00C 89.5(8) . . ?
C00I C00J H00J 113.7 . . ?
C00I C00J H00K 113.7 . . ?
H00J C00J H00K 111.0 . . ?
C00B C00K H00L 119.2 . . ?
C00H C00K C00B 121.6(9) . . ?
C00H C00K H00L 119.2 . . ?
C00N C00L H00M 120.6 . . ?
C00N C00L C00O 118.8(9) . . ?
C00O C00L H00M 120.6 . . ?
N006 C00M H00N 118.7 . . ?
N006 C00M C00O 122.6(9) . . ?
C00O C00M H00N 118.7 . . ?
C00G C00N C00L 119.4(10) . . ?
C00G C00N H00O 120.3 . . ?
C00L C00N H00O 120.3 . . ?
C00L C00O H00P 120.8 . . ?
C00M C00O C00L 118.4(9) . . ?
C00M C00O H00P 120.8 . . ?
O002 C00P N005 125.5(9) . . ?
O002 C00P C00C 122.2(8) . . ?
N005 C00P C00C 112.3(8) . . ?

loop_
_geom_bond_atom_site_label_1
_geom_bond_atom_site_label_2
_geom_bond_distance
_geom_bond_site_symmetry_2
_geom_bond_publ_flag
Pd00 N003 2.119(7) . ?
Pd00 N005 1.989(7) . ?
Pd00 N006 2.064(7) . ?
Pd00 C00A 2.039(9) . ?
O002 C00P 1.237(10) . ?
N003 C008 1.374(11) . ?
N003 C00D 1.337(12) . ?
O004 H00Q 0.8500 . ?
O004 H00R 0.8498 . ?
N005 C009 1.403(12) . ?
N005 C00P 1.338(12) . ?
N006 C00G 1.340(12) . ?
N006 C00M 1.344(12) . ?
C007 H007 0.9500 . ?
C007 C00D 1.365(14) . ?
C007 C00E 1.367(14) . ?
C008 C009 1.427(13) . ?
C008 C00B 1.436(13) . ?
C009 C00F 1.403(13) . ?
C00A H00A 1.0000 . ?
C00A C00C 1.538(13) . ?
C00A C00I 1.525(14) . ?
C00B C00E 1.404(14) . ?
C00B C00K 1.386(13) . ?
C00C H00C 1.0000 . ?
C00C C00J 1.547(15) . ?
C00C C00P 1.514(14) . ?
C00D H00D 0.9500 . ?
C00E H00E 0.9500 . ?
C00F H00F 0.9500 . ?
C00F C00H 1.423(14) . ?
C00G H00G 0.9500 . ?
C00G C00N 1.373(14) . ?
C00H H00H 0.9500 . ?
C00H C00K 1.330(14) . ?
C00I H00B 0.9900 . ?
C00I H00I 0.9900 . ?
C00I C00J 1.541(15) . ?
C00J H00J 0.9900 . ?
C00J H00K 0.9900 . ?
C00K H00L 0.9500 . ?
C00L H00M 0.9500 . ?
C00L C00N 1.380(15) . ?
C00L C00O 1.387(14) . ?
C00M H00N 0.9500 . ?
C00M C00O 1.386(13) . ?
C00N H00O 0.9500 . ?
C00O H00P 0.9500 . ?
